data_7012638
loop_
_publ_author_name
'Henderson, Kenneth W.'
'Honeyman, Gordon W.'
'Kennedy, Alan R.'
'Mulvey, Robert E.'
'Parkinson, John A.'
'Sherrington, David C.'

_publ_section_title
;
 Magnesium aryloxides: synthesis, structure, solution behavior and
 magnesiate ion formation
;
_journal_issue 7
_journal_name_full 'Dalton Transactions'
_journal_page_first 1365
_journal_paper_doi 10.1039/b212608g
_journal_year 2003
_chemical_formula_sum 'C36 H60 Mg2 O2'
_chemical_formula_weight 573.46
_space_group_IT_number 14
_symmetry_cell_setting monoclinic
_symmetry_space_group_name_Hall '-P 2yn'
_symmetry_space_group_name_H-M 'P 1 21/n 1'
_atom_sites_solution_hydrogens geom
_atom_sites_solution_primary direct
_atom_sites_solution_secondary difmap
_audit_creation_method SHELXL-97
_cell_angle_alpha 90.00
_cell_angle_beta 90.392(1)
_cell_angle_gamma 90.00
_cell_formula_units_Z 2
_cell_length_a 11.9509(3)
_cell_length_b 10.4326(2)
_cell_length_c 14.2307(3)
_cell_measurement_reflns_used 4255
_cell_measurement_temperature 123(2)
_cell_measurement_theta_max 27.48
_cell_measurement_theta_min 1.00
_cell_volume 1774.23(7)
_computing_publication_material shelxl-97
_computing_structure_refinement 'SHELXL-97 (Sheldrick, 1997)'
_computing_structure_solution shelxs
_diffrn_ambient_temperature 123(2)
_diffrn_measured_fraction_theta_full 0.996
_diffrn_measured_fraction_theta_max 0.996
_diffrn_measurement_device_type 'Nonius Kappa CCD'
_diffrn_measurement_method 'phi and omega scans to fill Ewald sphere'
_diffrn_radiation_monochromator graphite
_diffrn_radiation_source 'fine-focus sealed tube'
_diffrn_radiation_type MoK\a
_diffrn_radiation_wavelength 0.71073
_diffrn_reflns_av_R_equivalents 0.0198
_diffrn_reflns_av_sigmaI/netI 0.0286
_diffrn_reflns_limit_h_max 15
_diffrn_reflns_limit_h_min -15
_diffrn_reflns_limit_k_max 13
_diffrn_reflns_limit_k_min -13
_diffrn_reflns_limit_l_max 18
_diffrn_reflns_limit_l_min -18
_diffrn_reflns_number 7848
_diffrn_reflns_theta_full 27.43
_diffrn_reflns_theta_max 27.43
_diffrn_reflns_theta_min 2.23
_diffrn_standards_decay_% 0
_diffrn_standards_number 0
_exptl_absorpt_coefficient_mu 0.095
_exptl_absorpt_correction_type none
_exptl_absorpt_process_details scalepacked
_exptl_crystal_colour colourless
_exptl_crystal_density_diffrn 1.073
_exptl_crystal_density_method 'not measured'
_exptl_crystal_description 'cut from large tablet'
_exptl_crystal_F_000 632
_exptl_crystal_size_max 0.40
_exptl_crystal_size_mid 0.35
_exptl_crystal_size_min 0.25
_refine_diff_density_max 0.462
_refine_diff_density_min -0.291
_refine_diff_density_rms 0.041
_refine_ls_extinction_method none
_refine_ls_goodness_of_fit_ref 1.034
_refine_ls_hydrogen_treatment noref
_refine_ls_matrix_type full
_refine_ls_number_parameters 187
_refine_ls_number_reflns 4036
_refine_ls_number_restraints 0
_refine_ls_restrained_S_all 1.034
_refine_ls_R_factor_all 0.0706
_refine_ls_R_factor_gt 0.0498
_refine_ls_shift/su_max 0.000
_refine_ls_shift/su_mean 0.000
_refine_ls_structure_factor_coef Fsqd
_refine_ls_weighting_details 'calc w=1/[\s^2^(Fo^2^)+(0.0696P)^2^+0.7105P] where P=(Fo^2^+2Fc^2^)/3'
_refine_ls_weighting_scheme calc
_refine_ls_wR_factor_gt 0.1329
_refine_ls_wR_factor_ref 0.1464
_reflns_number_gt 3037
_reflns_number_total 4036
_reflns_threshold_expression >2sigma(I)
_cod_data_source_file b212608g.txt
_cod_data_source_block he14
_cod_original_sg_symbol_H-M P21/n
_cod_database_code 7012638

loop_
_symmetry_equiv_pos_as_xyz
'x, y, z'
'-x+1/2, y+1/2, -z+1/2'
'-x, -y, -z'
'x-1/2, -y-1/2, z-1/2'

loop_
_atom_site_label
_atom_site_type_symbol
_atom_site_fract_x
_atom_site_fract_y
_atom_site_fract_z
_atom_site_U_iso_or_equiv
_atom_site_adp_type
_atom_site_occupancy
_atom_site_symmetry_multiplicity
_atom_site_calc_flag
_atom_site_refinement_flags
_atom_site_disorder_assembly
_atom_site_disorder_group
Mg1 Mg -0.04949(5) 0.12413(6) 0.02300(4) 0.03731(18) Uani 1 1 d . . .
O1 O 0.09624(9) 0.03818(11) 0.03626(7) 0.0327(3) Uani 1 1 d . . .
C1 C 0.20350(13) 0.05312(16) 0.07184(11) 0.0338(4) Uani 1 1 d . . .
C2 C 0.22860(13) 0.00548(16) 0.16300(12) 0.0358(4) Uani 1 1 d . B .
C3 C 0.34050(15) 0.01095(19) 0.19292(13) 0.0438(4) Uani 1 1 d . . .
H3 H 0.3596 -0.0206 0.2536 0.053 Uiso 1 1 calc R B .
C4 C 0.42308(15) 0.0604(2) 0.13736(15) 0.0498(5) Uani 1 1 d . B .
H4 H 0.4985 0.0600 0.1588 0.060 Uiso 1 1 calc R . .
C5 C 0.39672(15) 0.11064(19) 0.05031(14) 0.0461(5) Uani 1 1 d . . .
H5 H 0.4545 0.1463 0.0130 0.055 Uiso 1 1 calc R B .
C6 C 0.28709(14) 0.11035(17) 0.01569(12) 0.0380(4) Uani 1 1 d . B .
C7 C 0.13953(15) -0.04887(18) 0.22938(12) 0.0404(4) Uani 1 1 d . . .
C8 C 0.07693(17) -0.1633(2) 0.18569(14) 0.0476(5) Uani 1 1 d . B .
H8A H 0.0229 -0.1321 0.1389 0.071 Uiso 1 1 calc R . .
H8B H 0.0374 -0.2102 0.2350 0.071 Uiso 1 1 calc R . .
H8C H 0.1307 -0.2206 0.1553 0.071 Uiso 1 1 calc R . .
C9 C 0.05641(16) 0.0568(2) 0.25709(13) 0.0478(5) Uani 1 1 d . B .
H9A H 0.0961 0.1243 0.2917 0.072 Uiso 1 1 calc R . .
H9B H -0.0020 0.0202 0.2969 0.072 Uiso 1 1 calc R . .
H9C H 0.0222 0.0933 0.2003 0.072 Uiso 1 1 calc R . .
C10 C 0.19080(18) -0.1001(2) 0.32227(14) 0.0539(5) Uani 1 1 d . B .
H10A H 0.2428 -0.1702 0.3084 0.081 Uiso 1 1 calc R . .
H10B H 0.1309 -0.1318 0.3629 0.081 Uiso 1 1 calc R . .
H10C H 0.2311 -0.0308 0.3543 0.081 Uiso 1 1 calc R . .
C11 C 0.26260(15) 0.17254(19) -0.08023(13) 0.0437(4) Uani 1 1 d . . .
C12 C 0.36760(18) 0.2366(2) -0.12199(16) 0.0595(6) Uani 1 1 d . B .
H12A H 0.4256 0.1717 -0.1318 0.089 Uiso 1 1 calc R . .
H12B H 0.3956 0.3022 -0.0785 0.089 Uiso 1 1 calc R . .
H12C H 0.3482 0.2766 -0.1822 0.089 Uiso 1 1 calc R . .
C13 C 0.17659(17) 0.28152(19) -0.06939(14) 0.0488(5) Uani 1 1 d . B .
H13A H 0.2088 0.3498 -0.0304 0.073 Uiso 1 1 calc R . .
H13B H 0.1090 0.2481 -0.0394 0.073 Uiso 1 1 calc R . .
H13C H 0.1572 0.3159 -0.1315 0.073 Uiso 1 1 calc R . .
C14 C 0.22409(17) 0.0720(2) -0.15265(13) 0.0488(5) Uani 1 1 d . B .
H14A H 0.2138 0.1131 -0.2140 0.073 Uiso 1 1 calc R . .
H14B H 0.1531 0.0342 -0.1325 0.073 Uiso 1 1 calc R . .
H14C H 0.2809 0.0046 -0.1576 0.073 Uiso 1 1 calc R . .
C15 C -0.03492(17) 0.3790(2) 0.12591(16) 0.0536(5) Uani 1 1 d . A 2
H15A H 0.0041 0.4114 0.0704 0.080 Uiso 1 1 d R A 2
H15B H 0.0188 0.3364 0.1678 0.080 Uiso 1 1 d R A 2
H15C H -0.0700 0.4506 0.1591 0.080 Uiso 1 1 d R A 2
C16A C -0.1062(4) 0.3119(6) 0.0580(4) 0.0488(14) Uiso 0.431(7) 1 d P B 1
H16A H -0.1020 0.3629 -0.0014 0.059 Uiso 0.431(7) 1 d PR B 1
C17A C -0.2251(4) 0.3234(5) 0.0908(5) 0.0509(15) Uiso 0.431(7) 1 d P B 1
H17A H -0.2405 0.4149 0.1040 0.061 Uiso 0.431(7) 1 d PR B 1
H17B H -0.2320 0.2763 0.1509 0.061 Uiso 0.431(7) 1 d PR B 1
C16B C -0.1279(3) 0.2794(3) 0.0936(3) 0.0379(9) Uiso 0.569(7) 1 d P A 2
H16B H -0.1613 0.2433 0.1521 0.045 Uiso 0.569(7) 1 calc PR B 2
C17B C -0.2226(3) 0.3500(4) 0.0413(3) 0.0450(11) Uiso 0.569(7) 1 d P A 2
H17C H -0.2464 0.4240 0.0798 0.054 Uiso 0.569(7) 1 calc PR B 2
H17D H -0.1928 0.3841 -0.0184 0.054 Uiso 0.569(7) 1 calc PR B 2
C18 C -0.31926(18) 0.2723(2) 0.02050(19) 0.0661(6) Uani 1 1 d . A 2
H18A H -0.2992 0.2062 -0.0253 0.099 Uiso 1 1 calc R A 2
H18B H -0.3788 0.3264 -0.0056 0.099 Uiso 1 1 calc R A 2
H18C H -0.3455 0.2314 0.0783 0.099 Uiso 1 1 calc R A 2

loop_
_atom_site_aniso_label
_atom_site_aniso_U_11
_atom_site_aniso_U_22
_atom_site_aniso_U_33
_atom_site_aniso_U_23
_atom_site_aniso_U_13
_atom_site_aniso_U_12
Mg1 0.0349(3) 0.0347(3) 0.0423(3) -0.0067(2) -0.0092(2) 0.0071(2)
O1 0.0295(5) 0.0350(6) 0.0334(6) -0.0018(5) -0.0079(4) 0.0021(5)
C1 0.0306(8) 0.0328(9) 0.0381(8) -0.0069(7) -0.0078(6) 0.0045(6)
C2 0.0361(8) 0.0338(9) 0.0375(9) -0.0053(7) -0.0087(7) 0.0070(7)
C3 0.0394(9) 0.0458(10) 0.0459(10) -0.0035(8) -0.0145(8) 0.0090(8)
C4 0.0324(9) 0.0570(12) 0.0598(12) -0.0067(10) -0.0143(8) 0.0064(8)
C5 0.0332(9) 0.0505(11) 0.0546(11) -0.0078(9) -0.0016(8) -0.0007(8)
C6 0.0354(9) 0.0385(9) 0.0399(9) -0.0063(7) -0.0030(7) 0.0012(7)
C7 0.0431(9) 0.0436(10) 0.0342(8) 0.0009(7) -0.0096(7) 0.0047(8)
C8 0.0484(11) 0.0480(11) 0.0464(10) 0.0052(8) -0.0090(8) -0.0038(9)
C9 0.0505(11) 0.0573(12) 0.0355(9) -0.0042(8) -0.0028(8) 0.0082(9)
C10 0.0600(12) 0.0599(13) 0.0417(10) 0.0089(9) -0.0178(9) 0.0006(10)
C11 0.0427(10) 0.0483(11) 0.0401(9) -0.0004(8) -0.0021(8) -0.0067(8)
C12 0.0542(12) 0.0727(15) 0.0517(12) 0.0017(11) 0.0022(9) -0.0194(11)
C13 0.0552(11) 0.0423(10) 0.0489(11) 0.0068(8) -0.0085(9) -0.0037(9)
C14 0.0484(11) 0.0591(12) 0.0387(10) -0.0036(9) -0.0028(8) -0.0060(9)
C15 0.0504(11) 0.0503(12) 0.0600(12) -0.0111(10) -0.0113(9) 0.0037(9)
C18 0.0518(12) 0.0673(15) 0.0789(16) -0.0070(12) -0.0193(11) 0.0071(11)

loop_
_atom_type_symbol
_atom_type_description
_atom_type_scat_dispersion_real
_atom_type_scat_dispersion_imag
_atom_type_scat_source
Mg Mg 0.0486 0.0363 'International Tables Vol C Tables 4.2.6.8 and 6.1.1.4'
O O 0.0106 0.0060 'International Tables Vol C Tables 4.2.6.8 and 6.1.1.4'
C C 0.0033 0.0016 'International Tables Vol C Tables 4.2.6.8 and 6.1.1.4'
H H 0.0000 0.0000 'International Tables Vol C Tables 4.2.6.8 and 6.1.1.4'

loop_
_geom_angle_atom_site_label_1
_geom_angle_atom_site_label_2
_geom_angle_atom_site_label_3
_geom_angle
_geom_angle_site_symmetry_1
_geom_angle_site_symmetry_3
_geom_angle_publ_flag
O1 Mg1 O1 84.12(5) . 3 ?
O1 Mg1 C16B 133.99(9) . . ?
O1 Mg1 C16B 137.05(10) 3 . ?
O1 Mg1 C16A 132.74(14) . . ?
O1 Mg1 C16A 143.10(13) 3 . ?
C16B Mg1 C16A 17.91(14) . . ?
O1 Mg1 Mg1 42.11(3) . 3 ?
O1 Mg1 Mg1 42.01(3) 3 3 ?
C16B Mg1 Mg1 163.89(13) . 3 ?
C16A Mg1 Mg1 174.64(15) . 3 ?
C1 O1 Mg1 143.25(10) . . ?
C1 O1 Mg1 120.83(10) . 3 ?
Mg1 O1 Mg1 95.88(5) . 3 ?
O1 C1 C6 119.77(14) . . ?
O1 C1 C2 118.97(15) . . ?
C6 C1 C2 121.20(14) . . ?
C3 C2 C1 117.29(16) . . ?
C3 C2 C7 119.46(15) . . ?
C1 C2 C7 123.24(14) . . ?
C4 C3 C2 121.98(17) . . ?
C4 C3 H3 119.0 . . ?
C2 C3 H3 119.0 . . ?
C3 C4 C5 120.04(16) . . ?
C3 C4 H4 120.0 . . ?
C5 C4 H4 120.0 . . ?
C4 C5 C6 121.58(18) . . ?
C4 C5 H5 119.2 . . ?
C6 C5 H5 119.2 . . ?
C5 C6 C1 117.76(16) . . ?
C5 C6 C11 118.99(16) . . ?
C1 C6 C11 123.25(15) . . ?
C2 C7 C9 110.16(15) . . ?
C2 C7 C8 112.02(15) . . ?
C9 C7 C8 110.30(15) . . ?
C2 C7 C10 112.37(15) . . ?
C9 C7 C10 106.34(15) . . ?
C8 C7 C10 105.41(15) . . ?
C7 C8 H8A 109.5 . . ?
C7 C8 H8B 109.5 . . ?
H8A C8 H8B 109.5 . . ?
C7 C8 H8C 109.5 . . ?
H8A C8 H8C 109.5 . . ?
H8B C8 H8C 109.5 . . ?
C7 C9 H9A 109.5 . . ?
C7 C9 H9B 109.5 . . ?
H9A C9 H9B 109.5 . . ?
C7 C9 H9C 109.5 . . ?
H9A C9 H9C 109.5 . . ?
H9B C9 H9C 109.5 . . ?
C7 C10 H10A 109.5 . . ?
C7 C10 H10B 109.5 . . ?
H10A C10 H10B 109.5 . . ?
C7 C10 H10C 109.5 . . ?
H10A C10 H10C 109.5 . . ?
H10B C10 H10C 109.5 . . ?
C6 C11 C14 111.16(16) . . ?
C6 C11 C13 110.21(15) . . ?
C14 C11 C13 111.92(16) . . ?
C6 C11 C12 111.96(15) . . ?
C14 C11 C12 106.11(16) . . ?
C13 C11 C12 105.28(17) . . ?
C11 C12 H12A 109.5 . . ?
C11 C12 H12B 109.5 . . ?
H12A C12 H12B 109.5 . . ?
C11 C12 H12C 109.5 . . ?
H12A C12 H12C 109.5 . . ?
H12B C12 H12C 109.5 . . ?
C11 C13 H13A 109.5 . . ?
C11 C13 H13B 109.5 . . ?
H13A C13 H13B 109.5 . . ?
C11 C13 H13C 109.5 . . ?
H13A C13 H13C 109.5 . . ?
H13B C13 H13C 109.5 . . ?
C11 C14 H14A 109.5 . . ?
C11 C14 H14B 109.5 . . ?
H14A C14 H14B 109.5 . . ?
C11 C14 H14C 109.5 . . ?
H14A C14 H14C 109.5 . . ?
H14B C14 H14C 109.5 . . ?
C16B C15 H15A 109.2 . . ?
C16B C15 H15B 109.5 . . ?
H15A C15 H15B 109.5 . . ?
C16B C15 H15C 109.8 . . ?
H15A C15 H15C 109.5 . . ?
H15B C15 H15C 109.5 . . ?
C17A C16A Mg1 116.6(4) . . ?
C17A C16A H16A 105.9 . . ?
Mg1 C16A H16A 105.8 . . ?
C16A C17A H17A 108.2 . . ?
C16A C17A H17B 108.2 . . ?
H17A C17A H17B 107.4 . . ?
C17B C16B C15 109.8(3) . . ?
C17B C16B Mg1 117.5(3) . . ?
C15 C16B Mg1 109.03(19) . . ?
C17B C16B H16B 106.7 . . ?
C15 C16B H16B 106.7 . . ?
Mg1 C16B H16B 106.7 . . ?
C18 C17B C16B 114.6(3) . . ?
C18 C17B H17A 109.9 . . ?
C18 C17B H17C 108.6 . . ?
C16B C17B H17C 108.6 . . ?
C18 C17B H17D 108.6 . . ?
C16B C17B H17D 108.6 . . ?
H17C C17B H17D 107.6 . . ?
C17B C18 H18A 109.5 . . ?
C17B C18 H18B 109.5 . . ?
H18A C18 H18B 109.5 . . ?
C17B C18 H18C 109.5 . . ?
H18A C18 H18C 109.5 . . ?
H18B C18 H18C 109.5 . . ?

loop_
_geom_bond_atom_site_label_1
_geom_bond_atom_site_label_2
_geom_bond_distance
_geom_bond_site_symmetry_2
_geom_bond_publ_flag
Mg1 O1 1.9668(12) . ?
Mg1 O1 1.9708(12) 3 ?
Mg1 C16B 2.126(3) . ?
Mg1 C16A 2.133(5) . ?
Mg1 Mg1 2.9235(11) 3 ?
O1 C1 1.3839(18) . ?
O1 Mg1 1.9708(12) 3 ?
C1 C6 1.416(2) . ?
C1 C2 1.419(2) . ?
C2 C3 1.402(2) . ?
C2 C7 1.536(3) . ?
C3 C4 1.369(3) . ?
C3 H3 0.9500 . ?
C4 C5 1.380(3) . ?
C4 H4 0.9500 . ?
C5 C6 1.397(2) . ?
C5 H5 0.9500 . ?
C6 C11 1.538(3) . ?
C7 C9 1.537(3) . ?
C7 C8 1.538(3) . ?
C7 C10 1.548(2) . ?
C8 H8A 0.9800 . ?
C8 H8B 0.9800 . ?
C8 H8C 0.9800 . ?
C9 H9A 0.9800 . ?
C9 H9B 0.9800 . ?
C9 H9C 0.9800 . ?
C10 H10A 0.9800 . ?
C10 H10B 0.9800 . ?
C10 H10C 0.9800 . ?
C11 C14 1.539(3) . ?
C11 C13 1.541(3) . ?
C11 C12 1.544(3) . ?
C12 H12A 0.9800 . ?
C12 H12B 0.9800 . ?
C12 H12C 0.9800 . ?
C13 H13A 0.9800 . ?
C13 H13B 0.9800 . ?
C13 H13C 0.9800 . ?
C14 H14A 0.9800 . ?
C14 H14B 0.9800 . ?
C14 H14C 0.9800 . ?
C15 C16B 1.587(4) . ?
C15 H15A 0.9800 . ?
C15 H15B 0.9800 . ?
C15 H15C 0.9800 . ?
C16A C17A 1.505(8) . ?
C16A H16A 1.0000 . ?
C17A H17A 0.9900 . ?
C17A H17B 0.9900 . ?
C16B C17B 1.538(5) . ?
C16B H17B 1.4932 . ?
C16B H16B 1.0000 . ?
C17B C18 1.440(4) . ?
C17B H16A 1.5738 . ?
C17B H17A 1.1421 . ?
C17B H17C 0.9900 . ?
C17B H17D 0.9900 . ?
C18 H18A 0.9800 . ?
C18 H18B 0.9800 . ?
C18 H18C 0.9800 . ?

loop_
_geom_torsion_atom_site_label_1
_geom_torsion_atom_site_label_2
_geom_torsion_atom_site_label_3
_geom_torsion_atom_site_label_4
_geom_torsion
_geom_torsion_site_symmetry_1
_geom_torsion_site_symmetry_2
_geom_torsion_site_symmetry_3
_geom_torsion_site_symmetry_4
_geom_torsion_publ_flag
O1 Mg1 O1 C1 -177.2(2) 3 . . . ?
C16B Mg1 O1 C1 -19.8(3) . . . . ?
C16A Mg1 O1 C1 4.9(3) . . . . ?
Mg1 Mg1 O1 C1 -177.2(2) 3 . . . ?
O1 Mg1 O1 Mg1 0.0 3 . . 3 ?
C16B Mg1 O1 Mg1 157.43(18) . . . 3 ?
C16A Mg1 O1 Mg1 -177.9(3) . . . 3 ?
Mg1 O1 C1 C6 -88.2(2) . . . . ?
Mg1 O1 C1 C6 95.04(16) 3 . . . ?
Mg1 O1 C1 C2 94.5(2) . . . . ?
Mg1 O1 C1 C2 -82.31(16) 3 . . . ?
O1 C1 C2 C3 173.85(14) . . . . ?
C6 C1 C2 C3 -3.5(2) . . . . ?
O1 C1 C2 C7 -7.1(2) . . . . ?
C6 C1 C2 C7 175.60(15) . . . . ?
C1 C2 C3 C4 0.2(3) . . . . ?
C7 C2 C3 C4 -178.90(17) . . . . ?
C2 C3 C4 C5 2.2(3) . . . . ?
C3 C4 C5 C6 -1.4(3) . . . . ?
C4 C5 C6 C1 -1.8(3) . . . . ?
C4 C5 C6 C11 177.67(18) . . . . ?
O1 C1 C6 C5 -173.05(15) . . . . ?
C2 C1 C6 C5 4.2(3) . . . . ?
O1 C1 C6 C11 7.5(2) . . . . ?
C2 C1 C6 C11 -175.21(16) . . . . ?
C3 C2 C7 C9 114.59(17) . . . . ?
C1 C2 C7 C9 -64.5(2) . . . . ?
C3 C2 C7 C8 -122.23(18) . . . . ?
C1 C2 C7 C8 58.7(2) . . . . ?
C3 C2 C7 C10 -3.8(2) . . . . ?
C1 C2 C7 C10 177.18(16) . . . . ?
C5 C6 C11 C14 114.50(19) . . . . ?
C1 C6 C11 C14 -66.1(2) . . . . ?
C5 C6 C11 C13 -120.81(18) . . . . ?
C1 C6 C11 C13 58.6(2) . . . . ?
C5 C6 C11 C12 -4.0(3) . . . . ?
C1 C6 C11 C12 175.46(17) . . . . ?
O1 Mg1 C16A C17A -145.4(4) . . . . ?
O1 Mg1 C16A C17A 38.1(7) 3 . . . ?
C16B Mg1 C16A C17A -42.9(6) . . . . ?
Mg1 Mg1 C16A C17A -160.7(16) 3 . . . ?
O1 Mg1 C16B C17B 158.2(2) . . . . ?
O1 Mg1 C16B C17B -55.9(4) 3 . . . ?
C16A Mg1 C16B C17B 63.6(6) . . . . ?
Mg1 Mg1 C16B C17B -133.7(3) 3 . . . ?
O1 Mg1 C16B C15 32.5(3) . . . . ?
O1 Mg1 C16B C15 178.47(13) 3 . . . ?
C16A Mg1 C16B C15 -62.0(5) . . . . ?
Mg1 Mg1 C16B C15 100.6(4) 3 . . . ?
C15 C16B C17B C18 -171.4(3) . . . . ?
Mg1 C16B C17B C18 63.3(5) . . . . ?
